data_1552568
loop_
_publ_author_name
'Wei, Wen-Jun'
'Song, Qiu-Yan'
'Ying, Jin-Chuan'
'Li, Hang-Ying'
'Ma, Kai-Liang'
'Li, Yida'
'Li, Ya'
'Gao, Kun'

_publ_section_title
;
 Highly Oxygenated Triterpenoids and Rare Tetraterpenoids from <i>Abies
 chensiensis</i> and Their Antibacterial Activity.
;
_journal_issue 10
_journal_name_full 'Journal of natural products'
_journal_page_first 2859
_journal_page_last 2869
_journal_paper_doi 10.1021/acs.jnatprod.9b00616
_journal_volume 82
_journal_year 2019
_chemical_absolute_configuration unk
_chemical_formula_moiety 'C30 H48 O4'
_chemical_formula_sum 'C30 H48 O4'
_chemical_formula_weight 472.68
_space_group_crystal_system orthorhombic
_space_group_IT_number 19
_space_group_name_Hall 'P 2ac 2ab'
_space_group_name_H-M_alt 'P 21 21 21'
_atom_sites_solution_hydrogens geom
_atom_sites_solution_primary direct
_atom_sites_solution_secondary difmap
_audit_creation_date 2018-09-28
_audit_creation_method
;
Olex2 1.2
(compiled 2018.05.29 svn.r3508 for OlexSys, GUI svn.r5506)
;
_cell_angle_alpha 90.00
_cell_angle_beta 90.00
_cell_angle_gamma 90.00
_cell_formula_units_Z 4
_cell_length_a 7.3328(3)
_cell_length_b 16.9299(8)
_cell_length_c 21.8307(9)
_cell_measurement_reflns_used 4785
_cell_measurement_temperature 295.72(11)
_cell_measurement_theta_max 68.7640
_cell_measurement_theta_min 6.8480
_cell_volume 2710.1(2)
_computing_cell_refinement
;
CrysAlisPro, Agilent Technologies,
Version 1.171.36.28 (release 01-02-2013 CrysAlis171 .NET)
(compiled Feb  1 2013,16:14:44)
;
_computing_data_collection
;
CrysAlisPro, Agilent Technologies,
Version 1.171.36.28 (release 01-02-2013 CrysAlis171 .NET)
(compiled Feb  1 2013,16:14:44)
;
_computing_data_reduction
;
CrysAlisPro, Agilent Technologies,
Version 1.171.36.28 (release 01-02-2013 CrysAlis171 .NET)
(compiled Feb  1 2013,16:14:44)
;
_computing_molecular_graphics 'Olex2 (Dolomanov et al., 2009)'
_computing_publication_material 'Olex2 (Dolomanov et al., 2009)'
_computing_structure_refinement 'ShelXL (Sheldrick, 2015)'
_computing_structure_solution 'ShelXS (Sheldrick, 2008)'
_diffrn_ambient_temperature 295.72(11)
_diffrn_detector_area_resol_mean 16.0733
_diffrn_measured_fraction_theta_full 1.000
_diffrn_measured_fraction_theta_max 1.000
_diffrn_measurement_details
;
#__ type_ start__ end____ width___ exp.time_
  1 omega   19.00   47.00   1.0000    3.0000
omega____ theta____ kappa____ phi______ frames
    -       -8.5000   19.0000  -90.0000 28

#__ type_ start__ end____ width___ exp.time_
  2 omega  -57.00   15.00   1.0000    3.0000
omega____ theta____ kappa____ phi______ frames
    -       -8.5000   19.0000  -90.0000 72

#__ type_ start__ end____ width___ exp.time_
  3 omega    2.00   41.00   1.0000    3.0000
omega____ theta____ kappa____ phi______ frames
    -       54.0000  -99.0000   60.0000 39

#__ type_ start__ end____ width___ exp.time_
  4 omega   79.00  119.00   1.0000    3.0000
omega____ theta____ kappa____ phi______ frames
    -       54.0000   57.0000  -90.0000 40

#__ type_ start__ end____ width___ exp.time_
  5 omega   65.00   92.00   1.0000    3.0000
omega____ theta____ kappa____ phi______ frames
    -       54.0000  -99.0000   60.0000 27

#__ type_ start__ end____ width___ exp.time_
  6 omega   21.00   47.00   1.0000    3.0000
omega____ theta____ kappa____ phi______ frames
    -       54.0000   79.0000 -121.3684 26

#__ type_ start__ end____ width___ exp.time_
  7 omega   34.00   69.00   1.0000    3.0000
omega____ theta____ kappa____ phi______ frames
    -       54.0000   59.0000 -170.3608 35

#__ type_ start__ end____ width___ exp.time_
  8 omega   46.00   91.00   1.0000    5.0000
omega____ theta____ kappa____ phi______ frames
    -      108.0000  -25.0000 -150.0000 45

#__ type_ start__ end____ width___ exp.time_
  9 omega   44.00   88.00   1.0000    5.0000
omega____ theta____ kappa____ phi______ frames
    -      108.0000  -38.0000   90.0000 44

#__ type_ start__ end____ width___ exp.time_
 10 omega   64.00   90.00   1.0000    5.0000
omega____ theta____ kappa____ phi______ frames
    -      108.0000  -63.0000 -120.0000 26

#__ type_ start__ end____ width___ exp.time_
 11 omega   37.00   63.00   1.0000    5.0000
omega____ theta____ kappa____ phi______ frames
    -      108.0000  -38.0000    0.0000 26

#__ type_ start__ end____ width___ exp.time_
 12 omega   53.00   79.00   1.0000    5.0000
omega____ theta____ kappa____ phi______ frames
    -      108.0000  -38.0000   30.0000 26

#__ type_ start__ end____ width___ exp.time_
 13 omega   42.00   68.00   1.0000    5.0000
omega____ theta____ kappa____ phi______ frames
    -      108.0000 -103.0000 -173.0000 26

#__ type_ start__ end____ width___ exp.time_
 14 omega   83.00  112.00   1.0000    5.0000
omega____ theta____ kappa____ phi______ frames
    -      108.0000 -103.0000 -173.0000 29

#__ type_ start__ end____ width___ exp.time_
 15 omega   79.00  114.00   1.0000    5.0000
omega____ theta____ kappa____ phi______ frames
    -      108.0000 -111.0000    0.0000 35

#__ type_ start__ end____ width___ exp.time_
 16 omega   50.00   76.00   1.0000    5.0000
omega____ theta____ kappa____ phi______ frames
    -      108.0000  -25.0000  150.0000 26

#__ type_ start__ end____ width___ exp.time_
 17 omega   78.00  177.00   1.0000    5.0000
omega____ theta____ kappa____ phi______ frames
    -      108.0000   25.0000 -120.0000 99

#__ type_ start__ end____ width___ exp.time_
 18 omega   40.00  102.00   1.0000    5.0000
omega____ theta____ kappa____ phi______ frames
    -      108.0000  -50.0000  150.0000 62

#__ type_ start__ end____ width___ exp.time_
 19 omega   40.00   65.00   1.0000    5.0000
omega____ theta____ kappa____ phi______ frames
    -      108.0000 -111.0000    0.0000 25

#__ type_ start__ end____ width___ exp.time_
 20 omega   35.00   93.00   1.0000    5.0000
omega____ theta____ kappa____ phi______ frames
    -      108.0000  -25.0000   30.0000 58

#__ type_ start__ end____ width___ exp.time_
 21 omega   48.00   74.00   1.0000    5.0000
omega____ theta____ kappa____ phi______ frames
    -      108.0000  -25.0000  -60.0000 26

#__ type_ start__ end____ width___ exp.time_
 22 omega   51.00   77.00   1.0000    5.0000
omega____ theta____ kappa____ phi______ frames
    -      108.0000  -50.0000  -60.0000 26

#__ type_ start__ end____ width___ exp.time_
 23 omega  141.00  175.00   1.0000    5.0000
omega____ theta____ kappa____ phi______ frames
    -      108.0000   63.0000   30.0000 34

#__ type_ start__ end____ width___ exp.time_
 24 omega   47.00   82.00   1.0000    5.0000
omega____ theta____ kappa____ phi______ frames
    -      108.0000  -50.0000   30.0000 35

#__ type_ start__ end____ width___ exp.time_
 25 omega  -79.00   15.00   1.0000    3.0000
omega____ theta____ kappa____ phi______ frames
    -       -8.5000  -50.0000   60.0000 94

#__ type_ start__ end____ width___ exp.time_
 26 omega  -17.00   86.00   1.0000    3.0000
omega____ theta____ kappa____ phi______ frames
    -       54.0000  -77.0000  150.0000 103

#__ type_ start__ end____ width___ exp.time_
 27 omega   27.00  127.00   1.0000    3.0000
omega____ theta____ kappa____ phi______ frames
    -       54.0000   38.0000  -60.0000 100

#__ type_ start__ end____ width___ exp.time_
 28 omega  -20.00  128.00   1.0000    3.0000
omega____ theta____ kappa____ phi______ frames
    -       54.0000    0.0000  150.0000 148

#__ type_ start__ end____ width___ exp.time_
 29 omega   20.00   46.00   1.0000    3.0000
omega____ theta____ kappa____ phi______ frames
    -       54.0000   81.0000  -50.0758 26

#__ type_ start__ end____ width___ exp.time_
 30 omega  -15.00   76.00   1.0000    3.0000
omega____ theta____ kappa____ phi______ frames
    -       54.0000  -57.0000  -30.0000 91

#__ type_ start__ end____ width___ exp.time_
 31 omega   68.00  148.00   1.0000    5.0000
omega____ theta____ kappa____ phi______ frames
    -      108.0000   25.0000    0.0000 80
;
_diffrn_measurement_device_type 'SuperNova, Dual, Cu at zero, Eos'
_diffrn_measurement_method '\w scans'
_diffrn_orient_matrix_UB_11 -0.0153702000
_diffrn_orient_matrix_UB_12 -0.0459412000
_diffrn_orient_matrix_UB_13 -0.0607006000
_diffrn_orient_matrix_UB_21 0.0777364000
_diffrn_orient_matrix_UB_22 -0.0741170000
_diffrn_orient_matrix_UB_23 0.0315233000
_diffrn_orient_matrix_UB_31 -0.1945594000
_diffrn_orient_matrix_UB_32 -0.0259793000
_diffrn_orient_matrix_UB_33 0.0174125000
_diffrn_radiation_monochromator mirror
_diffrn_radiation_type CuK\a
_diffrn_radiation_wavelength 1.54184
_diffrn_reflns_av_R_equivalents 0.0297
_diffrn_reflns_av_unetI/netI 0.0319
_diffrn_reflns_limit_h_max 7
_diffrn_reflns_limit_h_min -8
_diffrn_reflns_limit_k_max 19
_diffrn_reflns_limit_k_min -20
_diffrn_reflns_limit_l_max 25
_diffrn_reflns_limit_l_min -23
_diffrn_reflns_number 17156
_diffrn_reflns_theta_full 66.60
_diffrn_reflns_theta_max 66.60
_diffrn_reflns_theta_min 4.05
_diffrn_source 'SuperNova (Cu) X-ray Source'
_exptl_absorpt_coefficient_mu 0.582
_exptl_absorpt_correction_T_max 1.00000
_exptl_absorpt_correction_T_min 0.88800
_exptl_absorpt_correction_type multi-scan
_exptl_absorpt_process_details
;
CrysAlisPro, Agilent Technologies,
Version 1.171.36.28 (release 01-02-2013 CrysAlis171 .NET)
(compiled Feb  1 2013,16:14:44)
Empirical absorption correction using spherical harmonics,
 implemented in SCALE3 ABSPACK scaling algorithm.
;
_exptl_crystal_colour 'clear light colourless'
_exptl_crystal_colour_lustre clear
_exptl_crystal_colour_modifier light
_exptl_crystal_colour_primary colourless
_exptl_crystal_density_diffrn 1.158
_exptl_crystal_density_method 'not measured'
_exptl_crystal_description block
_exptl_crystal_F_000 1040
_exptl_crystal_size_max 0.18
_exptl_crystal_size_mid 0.14
_exptl_crystal_size_min 0.12
_refine_diff_density_max 0.113
_refine_diff_density_min -0.132
_refine_diff_density_rms 0.031
_refine_ls_abs_structure_details 'Flack H D (1983), Acta Cryst. A39, 876-881'
_refine_ls_abs_structure_Flack 0.1(3)
_refine_ls_extinction_method none
_refine_ls_goodness_of_fit_ref 1.037
_refine_ls_hydrogen_treatment mixed
_refine_ls_matrix_type full
_refine_ls_number_parameters 322
_refine_ls_number_reflns 4782
_refine_ls_number_restraints 0
_refine_ls_restrained_S_all 1.037
_refine_ls_R_factor_all 0.0544
_refine_ls_R_factor_gt 0.0415
_refine_ls_shift/su_max 0.001
_refine_ls_shift/su_mean 0.000
_refine_ls_structure_factor_coef Fsqd
_refine_ls_weighting_details 'calc w=1/[\s^2^(Fo^2^)+(0.0524P)^2^+0.1733P] where P=(Fo^2^+2Fc^2^)/3'
_refine_ls_weighting_scheme calc
_refine_ls_wR_factor_gt 0.0976
_refine_ls_wR_factor_ref 0.1075
_reflns_number_gt 3880
_reflns_number_total 4782
_reflns_threshold_expression >2sigma(I)
_cod_data_source_file np9b00616_si_004.cif
_cod_data_source_block ac_1_30
_cod_original_cell_volume 2710.2(2)
_cod_database_code 1552568
_reflns_odcompleteness_completeness 99.86
_reflns_odcompleteness_iscentric 1
_reflns_odcompleteness_theta 66.97
_olex2_refinement_description
;
1. Fixed Uiso
 At 1.2 times of:
  All C(H) groups, All C(H,H) groups
 At 1.5 times of:
  All C(H,H,H) groups, All O(H) groups
2.a Ternary CH refined with riding coordinates:
 C3(H3), C5(H5), C8(H8), C15(H15), C17(H17), C20(H20)
2.b Secondary CH2 refined with riding coordinates:
 C1(H1A,H1B), C2(H2A,H2B), C6(H6A,H6B), C7(H7A,H7B), C11(H11A,H11B), C12(H12A,
 H12B), C16(H16A,H16B), C19(H19A,H19B), C22(H22A,H22B), C23(H23A,H23B)
2.c Aromatic/amide H refined with riding coordinates:
 C24(H24)
2.d Idealised Me refined as rotating group:
 C30(H30A,H30B,H30C), C18(H18A,H18B,H18C), C21(H21A,H21B,H21C), C27(H27A,H27B,
 H27C), C28(H28A,H28B,H28C), C29(H29A,H29B,H29C)
2.e Idealised tetrahedral OH refined as rotating group:
 O1(H1)
;
_olex2_date_sample_data_collection 2018-09-17
_olex2_submission_special_instructions 'No special instructions were received'

loop_
_space_group_symop_id
_space_group_symop_operation_xyz
1 'x, y, z'
2 '-x+1/2, -y, z+1/2'
3 'x+1/2, -y+1/2, -z'
4 '-x, y+1/2, -z+1/2'

loop_
_atom_site_label
_atom_site_type_symbol
_atom_site_fract_x
_atom_site_fract_y
_atom_site_fract_z
_atom_site_U_iso_or_equiv
_atom_site_adp_type
_atom_site_occupancy
_atom_site_calc_flag
_atom_site_refinement_flags_posn
O1 O -0.0045(3) 0.01926(11) 0.17595(7) 0.0653(5) Uani 1 d .
H1 H -0.1005 0.0003 0.1883 0.098 Uiso 1 calc GR
O2 O -0.2649(3) 0.04073(10) -0.23793(8) 0.0667(5) Uani 1 d .
H2 H -0.333(5) 0.017(2) -0.2093(16) 0.115(13) Uiso 1 d .
O3 O -0.5202(3) 0.43888(11) -0.33526(8) 0.0739(5) Uani 1 d .
O4 O -0.3243(3) 0.40195(11) -0.26281(8) 0.0707(5) Uani 1 d .
H4 H -0.397(6) 0.437(3) -0.228(2) 0.181(19) Uiso 1 d .
C1 C 0.1250(3) 0.13630(14) 0.03758(9) 0.0536(6) Uani 1 d .
H1A H 0.0682 0.1861 0.0486 0.064 Uiso 1 calc R
H1B H 0.2444 0.1475 0.0206 0.064 Uiso 1 calc R
C30 C -0.2131(4) 0.23661(13) -0.15933(10) 0.0568(6) Uani 1 d .
H30A H -0.3394 0.2330 -0.1481 0.085 Uiso 1 calc GR
H30B H -0.2004 0.2708 -0.1941 0.085 Uiso 1 calc GR
H30C H -0.1444 0.2576 -0.1256 0.085 Uiso 1 calc GR
C2 C 0.1443(3) 0.08428(14) 0.09439(9) 0.0537(6) Uani 1 d .
H2A H 0.2061 0.0356 0.0834 0.064 Uiso 1 calc R
H2B H 0.2184 0.1114 0.1246 0.064 Uiso 1 calc R
C3 C -0.0387(3) 0.06507(14) 0.12177(9) 0.0512(6) Uani 1 d .
H3 H -0.0965 0.1147 0.1342 0.061 Uiso 1 calc R
C4 C -0.1678(3) 0.02254(13) 0.07687(9) 0.0457(5) Uani 1 d .
C5 C -0.1768(3) 0.07324(12) 0.01746(9) 0.0419(5) Uani 1 d .
H5 H -0.2278 0.1240 0.0306 0.050 Uiso 1 calc R
C6 C -0.3105(3) 0.04217(14) -0.03033(9) 0.0525(6) Uani 1 d .
H6A H -0.2709 -0.0093 -0.0446 0.063 Uiso 1 calc R
H6B H -0.4304 0.0364 -0.0121 0.063 Uiso 1 calc R
C7 C -0.3202(3) 0.09941(15) -0.08405(9) 0.0506(5) Uani 1 d .
H7A H -0.3455 0.1522 -0.0690 0.061 Uiso 1 calc R
H7B H -0.4187 0.0841 -0.1112 0.061 Uiso 1 calc R
C8 C -0.1406(3) 0.09939(12) -0.11920(9) 0.0396(4) Uani 1 d .
H8 H -0.1257 0.0456 -0.1349 0.047 Uiso 1 calc R
C9 C 0.0271(3) 0.11467(12) -0.07758(8) 0.0396(5) Uani 1 d .
C10 C 0.0086(3) 0.09359(12) -0.00967(9) 0.0406(5) Uani 1 d .
C11 C 0.1505(4) 0.18436(15) -0.09377(9) 0.0566(6) Uani 1 d .
H11A H 0.2696 0.1744 -0.0761 0.068 Uiso 1 calc R
H11B H 0.1017 0.2310 -0.0738 0.068 Uiso 1 calc R
C12 C 0.1777(3) 0.20407(15) -0.16242(10) 0.0561(6) Uani 1 d .
H12A H 0.1575 0.2602 -0.1684 0.067 Uiso 1 calc R
H12B H 0.3033 0.1929 -0.1734 0.067 Uiso 1 calc R
C13 C 0.0520(3) 0.15836(12) -0.20566(9) 0.0403(5) Uani 1 d .
C14 C -0.1406(3) 0.15347(11) -0.17571(9) 0.0393(4) Uani 1 d .
C15 C -0.2641(3) 0.12481(13) -0.22839(9) 0.0483(5) Uani 1 d .
H15 H -0.3889 0.1439 -0.2222 0.058 Uiso 1 calc R
C16 C -0.1803(3) 0.16421(14) -0.28544(10) 0.0552(6) Uani 1 d .
H16A H -0.1662 0.1256 -0.3179 0.066 Uiso 1 calc R
H16B H -0.2599 0.2059 -0.3001 0.066 Uiso 1 calc R
C17 C 0.0069(3) 0.19882(12) -0.26820(9) 0.0432(5) Uani 1 d .
H17 H -0.0111 0.2552 -0.2600 0.052 Uiso 1 calc R
C18 C 0.1357(3) 0.07632(13) -0.21627(11) 0.0561(6) Uani 1 d .
H18A H 0.1584 0.0514 -0.1775 0.084 Uiso 1 calc GR
H18B H 0.2484 0.0817 -0.2383 0.084 Uiso 1 calc GR
H18C H 0.0526 0.0445 -0.2397 0.084 Uiso 1 calc GR
C19 C 0.1109(3) 0.03971(13) -0.05222(9) 0.0467(5) Uani 1 d .
H19A H 0.0541 -0.0101 -0.0631 0.056 Uiso 1 calc R
H19B H 0.2427 0.0378 -0.0484 0.056 Uiso 1 calc R
C20 C 0.1448(3) 0.19233(15) -0.32105(10) 0.0586(6) Uani 1 d .
H20 H 0.1693 0.1359 -0.3269 0.070 Uiso 1 calc R
C21 C 0.3247(4) 0.2307(2) -0.30575(14) 0.0998(12) Uani 1 d .
H21A H 0.3037 0.2835 -0.2913 0.150 Uiso 1 calc GR
H21B H 0.3998 0.2324 -0.3417 0.150 Uiso 1 calc GR
H21C H 0.3851 0.2007 -0.2744 0.150 Uiso 1 calc GR
C22 C 0.0735(4) 0.22419(16) -0.38284(10) 0.0617(7) Uani 1 d .
H22A H 0.1546 0.2054 -0.4148 0.074 Uiso 1 calc R
H22B H -0.0451 0.2008 -0.3903 0.074 Uiso 1 calc R
C23 C 0.0545(4) 0.31419(16) -0.39009(12) 0.0682(7) Uani 1 d .
H23A H 0.1713 0.3384 -0.3810 0.082 Uiso 1 calc R
H23B H 0.0260 0.3258 -0.4325 0.082 Uiso 1 calc R
C24 C -0.0876(4) 0.35152(15) -0.35039(11) 0.0579(6) Uani 1 d .
H24 H -0.0508 0.3673 -0.3115 0.070 Uiso 1 calc R
C25 C -0.2614(3) 0.36447(14) -0.36487(10) 0.0535(6) Uani 1 d .
C26 C -0.3791(3) 0.40476(13) -0.31924(10) 0.0532(6) Uani 1 d .
C27 C -0.3456(4) 0.34537(17) -0.42525(11) 0.0716(7) Uani 1 d .
H27A H -0.4289 0.3020 -0.4205 0.107 Uiso 1 calc GR
H27B H -0.2518 0.3311 -0.4539 0.107 Uiso 1 calc GR
H27C H -0.4103 0.3907 -0.4403 0.107 Uiso 1 calc GR
C28 C -0.1020(3) -0.06170(13) 0.06417(11) 0.0568(6) Uani 1 d .
H28A H 0.0162 -0.0599 0.0453 0.085 Uiso 1 calc GR
H28B H -0.1864 -0.0876 0.0372 0.085 Uiso 1 calc GR
H28C H -0.0946 -0.0904 0.1020 0.085 Uiso 1 calc GR
C29 C -0.3601(3) 0.02065(18) 0.10590(11) 0.0683(7) Uani 1 d .
H29A H -0.3513 0.0028 0.1475 0.102 Uiso 1 calc GR
H29B H -0.4366 -0.0148 0.0831 0.102 Uiso 1 calc GR
H29C H -0.4118 0.0727 0.1051 0.102 Uiso 1 calc GR

loop_
_atom_site_aniso_label
_atom_site_aniso_U_11
_atom_site_aniso_U_22
_atom_site_aniso_U_33
_atom_site_aniso_U_23
_atom_site_aniso_U_13
_atom_site_aniso_U_12
O1 0.0693(11) 0.0869(13) 0.0396(8) 0.0136(8) -0.0029(8) -0.0121(10)
O2 0.0834(13) 0.0672(11) 0.0496(9) -0.0002(8) -0.0087(9) -0.0268(10)
O3 0.0673(12) 0.0772(13) 0.0770(12) -0.0089(10) -0.0009(10) 0.0188(11)
O4 0.0861(13) 0.0745(11) 0.0513(10) 0.0066(8) 0.0101(9) 0.0100(10)
C1 0.0591(15) 0.0605(15) 0.0411(11) 0.0007(10) -0.0059(11) -0.0184(12)
C30 0.0642(15) 0.0546(14) 0.0514(13) 0.0044(10) 0.0088(12) 0.0114(12)
C2 0.0557(14) 0.0659(14) 0.0396(11) -0.0012(10) -0.0090(10) -0.0144(12)
C3 0.0613(15) 0.0580(14) 0.0342(11) 0.0027(9) -0.0014(10) -0.0031(12)
C4 0.0422(11) 0.0565(13) 0.0385(11) 0.0044(9) 0.0035(9) -0.0037(10)
C5 0.0397(11) 0.0488(11) 0.0371(10) 0.0029(8) 0.0012(8) 0.0005(10)
C6 0.0397(12) 0.0736(15) 0.0443(12) 0.0102(11) -0.0030(10) -0.0149(12)
C7 0.0372(11) 0.0722(15) 0.0425(11) 0.0079(10) -0.0040(9) -0.0045(12)
C8 0.0357(11) 0.0470(11) 0.0360(10) 0.0006(8) -0.0034(8) -0.0048(9)
C9 0.0358(11) 0.0475(11) 0.0355(10) -0.0004(9) -0.0007(9) -0.0045(9)
C10 0.0383(11) 0.0476(11) 0.0359(10) 0.0000(9) -0.0035(9) -0.0065(9)
C11 0.0561(14) 0.0704(15) 0.0433(12) 0.0074(10) -0.0075(11) -0.0222(12)
C12 0.0503(14) 0.0679(15) 0.0499(13) 0.0115(11) -0.0041(11) -0.0193(12)
C13 0.0373(11) 0.0452(11) 0.0383(10) 0.0053(9) 0.0008(9) 0.0027(9)
C14 0.0379(11) 0.0446(11) 0.0352(10) 0.0023(8) 0.0001(9) 0.0015(9)
C15 0.0426(12) 0.0615(14) 0.0407(11) 0.0042(10) -0.0059(9) -0.0057(10)
C16 0.0560(14) 0.0689(14) 0.0407(11) 0.0092(10) -0.0053(11) -0.0069(12)
C17 0.0418(12) 0.0488(11) 0.0391(11) 0.0056(9) 0.0045(9) 0.0031(9)
C18 0.0555(14) 0.0615(14) 0.0514(12) 0.0102(11) 0.0123(11) 0.0169(12)
C19 0.0386(12) 0.0578(13) 0.0438(11) 0.0006(10) -0.0017(9) 0.0048(10)
C20 0.0582(15) 0.0680(15) 0.0495(12) 0.0191(11) 0.0142(12) 0.0198(13)
C21 0.0439(15) 0.173(3) 0.082(2) 0.065(2) 0.0080(13) 0.0050(19)
C22 0.0640(16) 0.0755(17) 0.0456(13) 0.0059(12) 0.0153(11) 0.0124(13)
C23 0.0655(17) 0.0797(18) 0.0593(14) 0.0259(13) 0.0139(13) 0.0166(14)
C24 0.0648(17) 0.0575(14) 0.0516(13) 0.0182(11) 0.0084(12) 0.0074(12)
C25 0.0627(16) 0.0489(13) 0.0489(13) 0.0091(10) 0.0095(11) 0.0034(12)
C26 0.0595(15) 0.0470(13) 0.0531(13) 0.0061(10) 0.0063(12) 0.0006(12)
C27 0.0735(18) 0.0805(18) 0.0609(15) -0.0055(13) 0.0044(14) 0.0036(16)
C28 0.0668(16) 0.0516(14) 0.0521(13) 0.0079(10) -0.0074(12) -0.0062(12)
C29 0.0508(15) 0.104(2) 0.0501(13) 0.0216(13) 0.0079(12) -0.0049(15)

loop_
_atom_type_symbol
_atom_type_description
_atom_type_scat_dispersion_real
_atom_type_scat_dispersion_imag
_atom_type_scat_source
C C 0.0181 0.0091 'International Tables Vol C Tables 4.2.6.8 and 6.1.1.4'
H H 0.0000 0.0000 'International Tables Vol C Tables 4.2.6.8 and 6.1.1.4'
O O 0.0492 0.0322 'International Tables Vol C Tables 4.2.6.8 and 6.1.1.4'

loop_
_geom_angle_atom_site_label_1
_geom_angle_atom_site_label_2
_geom_angle_atom_site_label_3
_geom_angle
C3 O1 H1 109.5
C15 O2 H2 110(2)
C26 O4 H4 119(2)
H1A C1 H1B 108.3
C2 C1 H1A 109.8
C2 C1 H1B 109.8
C10 C1 H1A 109.8
C10 C1 H1B 109.8
C10 C1 C2 109.18(17)
H30A C30 H30B 109.5
H30A C30 H30C 109.5
H30B C30 H30C 109.5
C14 C30 H30A 109.5
C14 C30 H30B 109.5
C14 C30 H30C 109.5
C1 C2 H2A 109.4
C1 C2 H2B 109.4
H2A C2 H2B 108.0
C3 C2 C1 111.4(2)
C3 C2 H2A 109.4
C3 C2 H2B 109.4
O1 C3 C2 106.76(18)
O1 C3 H3 108.1
O1 C3 C4 112.24(18)
C2 C3 H3 108.1
C2 C3 C4 113.35(17)
C4 C3 H3 108.1
C3 C4 C5 107.34(17)
C3 C4 C29 108.02(18)
C28 C4 C3 110.89(19)
C28 C4 C5 112.09(17)
C28 C4 C29 110.0(2)
C29 C4 C5 108.34(18)
C4 C5 H5 104.9
C6 C5 C4 113.99(17)
C6 C5 H5 104.9
C10 C5 C4 114.30(17)
C10 C5 H5 104.9
C10 C5 C6 112.70(16)
C5 C6 H6A 109.7
C5 C6 H6B 109.7
H6A C6 H6B 108.2
C7 C6 C5 109.71(18)
C7 C6 H6A 109.7
C7 C6 H6B 109.7
C6 C7 H7A 109.6
C6 C7 H7B 109.6
C6 C7 C8 110.30(18)
H7A C7 H7B 108.1
C8 C7 H7A 109.6
C8 C7 H7B 109.6
C7 C8 H8 105.8
C7 C8 C9 112.97(15)
C7 C8 C14 113.83(17)
C9 C8 H8 105.8
C14 C8 H8 105.8
C14 C8 C9 111.78(16)
C10 C9 C8 117.28(16)
C11 C9 C8 117.58(16)
C11 C9 C10 117.15(16)
C19 C9 C8 113.34(17)
C19 C9 C10 59.12(13)
C19 C9 C11 119.39(18)
C1 C10 C5 110.16(16)
C1 C10 C9 119.74(17)
C5 C10 C9 120.58(16)
C19 C10 C1 115.29(19)
C19 C10 C5 123.31(18)
C19 C10 C9 59.92(13)
C9 C11 H11A 107.9
C9 C11 H11B 107.9
C9 C11 C12 117.82(18)
H11A C11 H11B 107.2
C12 C11 H11A 107.9
C12 C11 H11B 107.9
C11 C12 H12A 108.7
C11 C12 H12B 108.7
H12A C12 H12B 107.6
C13 C12 C11 114.23(18)
C13 C12 H12A 108.7
C13 C12 H12B 108.7
C12 C13 C14 108.31(16)
C12 C13 C17 116.42(17)
C12 C13 C18 108.04(19)
C14 C13 C17 101.42(15)
C18 C13 C14 112.16(17)
C18 C13 C17 110.44(17)
C30 C14 C13 111.11(17)
C8 C14 C30 110.90(16)
C8 C14 C13 111.64(16)
C8 C14 C15 114.29(16)
C15 C14 C30 104.88(17)
C15 C14 C13 103.64(15)
O2 C15 C14 114.94(17)
O2 C15 H15 110.0
O2 C15 C16 108.25(18)
C14 C15 H15 110.0
C16 C15 C14 103.44(16)
C16 C15 H15 110.0
C15 C16 H16A 109.9
C15 C16 H16B 109.9
H16A C16 H16B 108.3
C17 C16 C15 108.83(17)
C17 C16 H16A 109.9
C17 C16 H16B 109.9
C13 C17 H17 107.2
C16 C17 C13 103.63(16)
C16 C17 H17 107.2
C20 C17 C13 119.00(17)
C20 C17 C16 112.05(18)
C20 C17 H17 107.2
C13 C18 H18A 109.5
C13 C18 H18B 109.5
C13 C18 H18C 109.5
H18A C18 H18B 109.5
H18A C18 H18C 109.5
H18B C18 H18C 109.5
C9 C19 H19A 117.7
C9 C19 H19B 117.7
C10 C19 C9 60.96(13)
C10 C19 H19A 117.7
C10 C19 H19B 117.7
H19A C19 H19B 114.8
C17 C20 H20 106.8
C17 C20 C22 114.09(19)
C21 C20 C17 112.2(2)
C21 C20 H20 106.8
C21 C20 C22 109.8(2)
C22 C20 H20 106.8
C20 C21 H21A 109.5
C20 C21 H21B 109.5
C20 C21 H21C 109.5
H21A C21 H21B 109.5
H21A C21 H21C 109.5
H21B C21 H21C 109.5
C20 C22 H22A 107.9
C20 C22 H22B 107.9
H22A C22 H22B 107.2
C23 C22 C20 117.8(2)
C23 C22 H22A 107.9
C23 C22 H22B 107.9
C22 C23 H23A 108.5
C22 C23 H23B 108.5
H23A C23 H23B 107.5
C24 C23 C22 115.0(2)
C24 C23 H23A 108.5
C24 C23 H23B 108.5
C23 C24 H24 116.6
C25 C24 C23 126.8(2)
C25 C24 H24 116.6
C24 C25 C26 118.2(2)
C24 C25 C27 124.8(2)
C26 C25 C27 116.9(2)
O3 C26 O4 123.1(2)
O3 C26 C25 120.8(2)
O4 C26 C25 116.1(2)
C25 C27 H27A 109.5
C25 C27 H27B 109.5
C25 C27 H27C 109.5
H27A C27 H27B 109.5
H27A C27 H27C 109.5
H27B C27 H27C 109.5
C4 C28 H28A 109.5
C4 C28 H28B 109.5
C4 C28 H28C 109.5
H28A C28 H28B 109.5
H28A C28 H28C 109.5
H28B C28 H28C 109.5
C4 C29 H29A 109.5
C4 C29 H29B 109.5
C4 C29 H29C 109.5
H29A C29 H29B 109.5
H29A C29 H29C 109.5
H29B C29 H29C 109.5

loop_
_geom_bond_atom_site_label_1
_geom_bond_atom_site_label_2
_geom_bond_distance
O1 H1 0.8200
O1 C3 1.436(2)
O2 H2 0.89(3)
O2 C15 1.439(3)
O3 C26 1.235(3)
O4 H4 1.11(5)
O4 C26 1.297(3)
C1 H1A 0.9700
C1 H1B 0.9700
C1 C2 1.528(3)
C1 C10 1.522(3)
C30 H30A 0.9600
C30 H30B 0.9600
C30 H30C 0.9600
C30 C14 1.547(3)
C2 H2A 0.9700
C2 H2B 0.9700
C2 C3 1.504(3)
C3 H3 0.9800
C3 C4 1.542(3)
C4 C5 1.557(3)
C4 C28 1.531(3)
C4 C29 1.546(3)
C5 H5 0.9800
C5 C6 1.525(3)
C5 C10 1.522(3)
C6 H6A 0.9700
C6 H6B 0.9700
C6 C7 1.523(3)
C7 H7A 0.9700
C7 H7B 0.9700
C7 C8 1.524(3)
C8 H8 0.9800
C8 C9 1.550(3)
C8 C14 1.536(3)
C9 C10 1.531(3)
C9 C11 1.528(3)
C9 C19 1.515(3)
C10 C19 1.503(3)
C11 H11A 0.9700
C11 H11B 0.9700
C11 C12 1.549(3)
C12 H12A 0.9700
C12 H12B 0.9700
C12 C13 1.530(3)
C13 C14 1.558(3)
C13 C17 1.563(3)
C13 C18 1.536(3)
C14 C15 1.542(3)
C15 H15 0.9800
C15 C16 1.541(3)
C16 H16A 0.9700
C16 H16B 0.9700
C16 C17 1.539(3)
C17 H17 0.9800
C17 C20 1.538(3)
C18 H18A 0.9600
C18 H18B 0.9600
C18 H18C 0.9600
C19 H19A 0.9700
C19 H19B 0.9700
C20 H20 0.9800
C20 C21 1.508(4)
C20 C22 1.544(3)
C21 H21A 0.9600
C21 H21B 0.9600
C21 H21C 0.9600
C22 H22A 0.9700
C22 H22B 0.9700
C22 C23 1.538(4)
C23 H23A 0.9700
C23 H23B 0.9700
C23 C24 1.496(3)
C24 H24 0.9300
C24 C25 1.331(3)
C25 C26 1.484(3)
C25 C27 1.491(3)
C27 H27A 0.9600
C27 H27B 0.9600
C27 H27C 0.9600
C28 H28A 0.9600
C28 H28B 0.9600
C28 H28C 0.9600
C29 H29A 0.9600
C29 H29B 0.9600
C29 H29C 0.9600

loop_
_geom_torsion_atom_site_label_1
_geom_torsion_atom_site_label_2
_geom_torsion_atom_site_label_3
_geom_torsion_atom_site_label_4
_geom_torsion
O1 C3 C4 C5 -173.77(18)
O1 C3 C4 C28 -51.0(2)
O1 C3 C4 C29 69.6(2)
O2 C15 C16 C17 -110.5(2)
C1 C2 C3 O1 -177.54(18)
C1 C2 C3 C4 58.4(3)
C1 C10 C19 C9 -111.12(19)
C30 C14 C15 O2 -160.15(18)
C30 C14 C15 C16 82.1(2)
C2 C1 C10 C5 57.5(2)
C2 C1 C10 C9 -156.0(2)
C2 C1 C10 C19 -87.7(2)
C2 C3 C4 C5 -52.7(2)
C2 C3 C4 C28 70.0(2)
C2 C3 C4 C29 -169.3(2)
C3 C4 C5 C6 -175.86(19)
C3 C4 C5 C10 52.5(2)
C4 C5 C6 C7 175.37(18)
C4 C5 C10 C1 -56.8(2)
C4 C5 C10 C9 157.00(18)
C4 C5 C10 C19 85.0(2)
C5 C6 C7 C8 68.2(2)
C5 C10 C19 C9 108.8(2)
C6 C5 C10 C1 170.91(18)
C6 C5 C10 C9 24.7(3)
C6 C5 C10 C19 -47.3(3)
C6 C7 C8 C9 -53.2(2)
C6 C7 C8 C14 177.94(17)
C7 C8 C9 C10 24.8(3)
C7 C8 C9 C11 -123.2(2)
C7 C8 C9 C19 90.8(2)
C7 C8 C14 C30 49.2(2)
C7 C8 C14 C13 173.73(17)
C7 C8 C14 C15 -69.0(2)
C8 C9 C10 C1 -154.07(19)
C8 C9 C10 C5 -11.1(3)
C8 C9 C10 C19 102.2(2)
C8 C9 C11 C12 -34.7(3)
C8 C9 C19 C10 -108.88(18)
C8 C14 C15 O2 -38.5(3)
C8 C14 C15 C16 -156.27(18)
C9 C8 C14 C30 -80.2(2)
C9 C8 C14 C13 44.3(2)
C9 C8 C14 C15 161.47(17)
C9 C11 C12 C13 9.2(3)
C10 C1 C2 C3 -59.0(3)
C10 C5 C6 C7 -52.2(3)
C10 C9 C11 C12 177.2(2)
C11 C9 C10 C1 -5.9(3)
C11 C9 C10 C5 137.1(2)
C11 C9 C10 C19 -109.6(2)
C11 C9 C19 C10 105.9(2)
C11 C12 C13 C14 40.0(3)
C11 C12 C13 C17 153.4(2)
C11 C12 C13 C18 -81.8(2)
C12 C13 C14 C30 54.9(2)
C12 C13 C14 C8 -69.5(2)
C12 C13 C14 C15 167.07(17)
C12 C13 C17 C16 -153.1(2)
C12 C13 C17 C20 81.7(3)
C13 C14 C15 O2 83.2(2)
C13 C14 C15 C16 -34.6(2)
C13 C17 C20 C21 -62.5(3)
C13 C17 C20 C22 171.7(2)
C14 C8 C9 C10 154.75(17)
C14 C8 C9 C11 6.7(3)
C14 C8 C9 C19 -139.23(17)
C14 C13 C17 C16 -35.84(19)
C14 C13 C17 C20 -161.01(19)
C14 C15 C16 C17 11.9(2)
C15 C16 C17 C13 15.2(2)
C15 C16 C17 C20 144.76(19)
C16 C17 C20 C21 176.4(2)
C16 C17 C20 C22 50.7(3)
C17 C13 C14 C30 -68.10(19)
C17 C13 C14 C8 167.53(16)
C17 C13 C14 C15 44.05(19)
C17 C20 C22 C23 72.4(3)
C18 C13 C14 C30 174.06(18)
C18 C13 C14 C8 49.7(2)
C18 C13 C14 C15 -73.8(2)
C18 C13 C17 C16 83.2(2)
C18 C13 C17 C20 -41.9(3)
C19 C9 C10 C1 103.7(2)
C19 C9 C10 C5 -113.3(2)
C19 C9 C11 C12 109.2(2)
C20 C22 C23 C24 -66.5(3)
C21 C20 C22 C23 -54.5(3)
C22 C23 C24 C25 -91.7(3)
C23 C24 C25 C26 -178.2(2)
C23 C24 C25 C27 -1.6(4)
C24 C25 C26 O3 158.4(2)
C24 C25 C26 O4 -21.3(3)
C27 C25 C26 O3 -18.4(3)
C27 C25 C26 O4 161.9(2)
C28 C4 C5 C6 62.1(2)
C28 C4 C5 C10 -69.5(2)
C29 C4 C5 C6 -59.4(2)
C29 C4 C5 C10 168.91(19)
